data_4507135
loop_
_publ_author_name
'Flores, Jaime A.'
'Komine, Nobuyuki'
'Pal, Kuntal'
'Pinter, Balazs'
'Pink, Maren'
'Chen, Chun-Hsing'
'Caulton, Kenneth G.'
'Mindiola, Daniel J.'

_publ_section_title
;
 Silver(I)-Catalyzed Insertion of Carbene into Alkane C--H Bonds and the
 Origin of the Special Challenge of Methane Activation Using DFT as a
 Mechanistic Probe
;
_journal_issue 10
_journal_name_full 'ACS Catalysis'
_journal_page_first 2066
_journal_paper_doi 10.1021/cs300256b
_journal_volume 2
_journal_year 2012
_chemical_formula_moiety 'C33 H15 Ag3 F18 N6, C6 H6'
_chemical_formula_sum 'C39 H21 Ag3 F18 N6'
_chemical_formula_weight 1239.23
_chemical_name_systematic
; 
 ? 
;
_space_group_IT_number 2
_symmetry_cell_setting triclinic
_symmetry_space_group_name_Hall '-P 1'
_symmetry_space_group_name_H-M 'P -1'
_atom_sites_solution_hydrogens geom
_atom_sites_solution_primary direct
_atom_sites_solution_secondary difmap
_audit_creation_method SHELXL-97
_cell_angle_alpha 94.0390(10)
_cell_angle_beta 104.1860(10)
_cell_angle_gamma 109.3220(10)
_cell_formula_units_Z 2
_cell_length_a 9.7393(4)
_cell_length_b 13.5428(6)
_cell_length_c 16.9533(7)
_cell_measurement_reflns_used 9944
_cell_measurement_temperature 150(2)
_cell_measurement_theta_max 27.47
_cell_measurement_theta_min 2.51
_cell_volume 2017.54(15)
_computing_cell_refinement 'APEX II v2009.5.0 (Bruker, 2010)'
_computing_data_collection 'APEX II v2009.5.0 (Bruker, 2010)'
_computing_data_reduction 'APEX II v2009.5.0 (Bruker, 2010)'
_computing_molecular_graphics 'SHELXTL (Bruker, 2008)'
_computing_publication_material 'SHELXTL (Bruker, 2008)'
_computing_structure_refinement 'SHELXL-97 (Sheldrick, 2008)'
_computing_structure_solution 'SIR-2004 (Burla et al., 2005)'
_diffrn_ambient_temperature 150(2)
_diffrn_detector 'CCD area detector'
_diffrn_detector_area_resol_mean 83.33
_diffrn_detector_type 'Bruker APEXII'
_diffrn_measured_fraction_theta_full 0.963
_diffrn_measured_fraction_theta_max 0.963
_diffrn_measurement_details '0.30 degree frames measured for 20 seconds each'
_diffrn_measurement_device 'APEX Kappa Duo'
_diffrn_measurement_device_type Kappa
_diffrn_measurement_method 'omega and phi scans'
_diffrn_radiation_monochromator graphite
_diffrn_radiation_source 'fine-focus sealed tube'
_diffrn_radiation_type MoK\a
_diffrn_radiation_wavelength 0.71073
_diffrn_reflns_av_R_equivalents 0.0265
_diffrn_reflns_av_sigmaI/netI 0.0280
_diffrn_reflns_limit_h_max 7
_diffrn_reflns_limit_h_min -12
_diffrn_reflns_limit_k_max 17
_diffrn_reflns_limit_k_min -17
_diffrn_reflns_limit_l_max 22
_diffrn_reflns_limit_l_min -22
_diffrn_reflns_number 29662
_diffrn_reflns_theta_full 27.50
_diffrn_reflns_theta_max 27.50
_diffrn_reflns_theta_min 1.26
_exptl_absorpt_coefficient_mu 1.565
_exptl_absorpt_correction_T_max 0.9259
_exptl_absorpt_correction_T_min 0.7449
_exptl_absorpt_correction_type multi-scan
_exptl_absorpt_process_details 'SADABS, R. Blessing; 1995'
_exptl_crystal_colour colourless
_exptl_crystal_density_diffrn 2.040
_exptl_crystal_density_method 'not measured'
_exptl_crystal_description plate
_exptl_crystal_F_000 1200
_exptl_crystal_size_max 0.20
_exptl_crystal_size_mid 0.20
_exptl_crystal_size_min 0.05
_refine_diff_density_max 0.440
_refine_diff_density_min -0.521
_refine_diff_density_rms 0.073
_refine_ls_extinction_method none
_refine_ls_goodness_of_fit_ref 1.010
_refine_ls_hydrogen_treatment constr
_refine_ls_matrix_type full
_refine_ls_number_parameters 595
_refine_ls_number_reflns 8925
_refine_ls_number_restraints 0
_refine_ls_restrained_S_all 1.010
_refine_ls_R_factor_all 0.0345
_refine_ls_R_factor_gt 0.0233
_refine_ls_shift/su_max 0.001
_refine_ls_shift/su_mean 0.000
_refine_ls_structure_factor_coef Fsqd
_refine_ls_weighting_details 'calc w=1/[\s^2^(Fo^2^)+(0.0141P)^2^+1.6393P] where P=(Fo^2^+2Fc^2^)/3'
_refine_ls_weighting_scheme calc
_refine_ls_wR_factor_gt 0.0442
_refine_ls_wR_factor_ref 0.0479
_reflns_number_gt 7381
_reflns_number_total 8925
_reflns_threshold_expression >2sigma(I)
_cod_data_source_file cs300256b_si_001.cif
_cod_data_source_block 10119
_cod_depositor_comments
;
The following automatic conversions were performed:

'_exptl_absorpt_correction_type' value 'multi-scans' was replaced
with the value 'multi-scan' as specified in the replacement file
'src/cod-tools/trunk/data/replacement-values/replacement_values.lst'.

Automatic conversion script
Id: cif_fix_values 5376 2017-05-30 11:51:03Z andrius 
;
_cod_original_sg_symbol_H-M P-1
_cod_database_code 4507135

loop_
_symmetry_equiv_pos_as_xyz
'x, y, z'
'-x, -y, -z'

loop_
_atom_site_label
_atom_site_type_symbol
_atom_site_fract_x
_atom_site_fract_y
_atom_site_fract_z
_atom_site_U_iso_or_equiv
_atom_site_adp_type
_atom_site_occupancy
_atom_site_symmetry_multiplicity
_atom_site_calc_flag
_atom_site_refinement_flags
Ag1 Ag 0.36355(2) 0.229319(13) 0.339345(11) 0.02167(5) Uani 1 1 d .
Ag2 Ag 0.23720(2) 0.094486(13) 0.171519(11) 0.02172(5) Uani 1 1 d .
Ag3 Ag 0.33962(2) 0.339422(14) 0.192985(11) 0.02538(5) Uani 1 1 d .
F1 F 0.4430(2) -0.16510(15) 0.46749(11) 0.0528(5) Uani 1 1 d .
F2 F 0.3196(2) -0.06819(13) 0.49660(9) 0.0449(4) Uani 1 1 d .
F3 F 0.2008(2) -0.21995(12) 0.41935(11) 0.0507(5) Uani 1 1 d .
F4 F 0.6294(2) -0.04287(16) 0.20859(11) 0.0551(5) Uani 1 1 d .
F5 F 0.43090(19) -0.04403(14) 0.12030(9) 0.0466(4) Uani 1 1 d .
F6 F 0.5846(2) 0.10063(13) 0.19530(12) 0.0582(6) Uani 1 1 d .
F7 F 0.1997(2) 0.34654(13) -0.11732(10) 0.0550(5) Uani 1 1 d .
F8 F 0.1851(2) 0.19612(15) -0.17219(10) 0.0554(5) Uani 1 1 d .
F9 F -0.0164(2) 0.23066(15) -0.18320(10) 0.0514(5) Uani 1 1 d .
F10 F -0.09541(19) 0.02220(12) 0.13128(10) 0.0413(4) Uani 1 1 d .
F11 F -0.0945(2) 0.17891(12) 0.15607(10) 0.0435(4) Uani 1 1 d .
F12 F -0.25856(18) 0.07092(14) 0.04978(10) 0.0462(4) Uani 1 1 d .
F13 F 0.6387(2) 0.70797(11) 0.37540(11) 0.0476(5) Uani 1 1 d .
F14 F 0.7045(2) 0.69104(12) 0.50199(10) 0.0473(5) Uani 1 1 d .
F15 F 0.86722(19) 0.71880(11) 0.43371(11) 0.0442(4) Uani 1 1 d .
F16 F 0.89379(18) 0.32681(12) 0.43216(10) 0.0396(4) Uani 1 1 d .
F17 F 0.78784(18) 0.28951(11) 0.30164(9) 0.0342(4) Uani 1 1 d .
F18 F 0.66574(18) 0.21233(11) 0.38292(10) 0.0350(4) Uani 1 1 d .
N1 N 0.1564(2) 0.11039(14) 0.34352(12) 0.0208(4) Uani 1 1 d .
N2 N 0.3272(2) 0.01709(14) 0.26192(11) 0.0202(4) Uani 1 1 d .
N3 N 0.4567(2) 0.29878(15) 0.10882(12) 0.0242(4) Uani 1 1 d .
N4 N 0.1434(2) 0.16432(14) 0.07572(12) 0.0222(4) Uani 1 1 d .
N5 N 0.2761(2) 0.41679(14) 0.28708(12) 0.0216(4) Uani 1 1 d .
N6 N 0.5498(2) 0.37439(14) 0.35892(11) 0.0202(4) Uani 1 1 d .
C1 C 0.0439(3) 0.13847(18) 0.35802(15) 0.0260(5) Uani 1 1 d .
H1 H 0.0494 0.2095 0.3554 0.031 Uiso 1 1 calc R
C2 C -0.0791(3) 0.06924(19) 0.37657(16) 0.0295(6) Uani 1 1 d .
H2 H -0.1559 0.0919 0.3877 0.035 Uiso 1 1 calc R
C3 C -0.0872(3) -0.0348(2) 0.37852(17) 0.0331(6) Uani 1 1 d .
H3 H -0.1698 -0.0846 0.3918 0.040 Uiso 1 1 calc R
C4 C 0.0246(3) -0.06524(18) 0.36119(15) 0.0269(5) Uani 1 1 d .
H4 H 0.0182 -0.1368 0.3611 0.032 Uiso 1 1 calc R
C5 C 0.1475(3) 0.00823(17) 0.34375(13) 0.0201(5) Uani 1 1 d .
C6 C 0.2697(3) -0.01955(16) 0.32459(13) 0.0196(5) Uani 1 1 d .
C7 C 0.3471(3) -0.08217(18) 0.36225(15) 0.0243(5) Uani 1 1 d .
C8 C 0.4547(3) -0.08399(18) 0.32129(15) 0.0263(5) Uani 1 1 d .
H8A H 0.5246 -0.1197 0.3330 0.032 Uiso 1 1 calc R
C9 C 0.4380(3) -0.02322(18) 0.26044(14) 0.0237(5) Uani 1 1 d .
C10 C 0.3282(3) -0.1325(2) 0.43558(17) 0.0342(6) Uani 1 1 d .
C11 C 0.5200(3) -0.0023(2) 0.19728(15) 0.0283(6) Uani 1 1 d .
C12 C 0.6090(3) 0.3361(2) 0.12864(16) 0.0312(6) Uani 1 1 d .
H12 H 0.6649 0.3776 0.1815 0.037 Uiso 1 1 calc R
C13 C 0.6875(3) 0.3169(2) 0.07566(17) 0.0340(6) Uani 1 1 d .
H13 H 0.7952 0.3460 0.0909 0.041 Uiso 1 1 calc R
C14 C 0.6054(3) 0.2542(2) -0.00030(17) 0.0343(6) Uani 1 1 d .
H14 H 0.6564 0.2388 -0.0379 0.041 Uiso 1 1 calc R
C15 C 0.4493(3) 0.2142(2) -0.02107(16) 0.0295(6) Uani 1 1 d .
H15 H 0.3920 0.1704 -0.0729 0.035 Uiso 1 1 calc R
C16 C 0.3760(3) 0.23824(17) 0.03398(14) 0.0220(5) Uani 1 1 d .
C17 C 0.2099(3) 0.20158(17) 0.01650(13) 0.0204(5) Uani 1 1 d .
C18 C 0.0979(3) 0.20151(18) -0.05335(14) 0.0259(5) Uani 1 1 d .
C19 C -0.0424(3) 0.16310(18) -0.03566(15) 0.0277(6) Uani 1 1 d .
H19 H -0.1395 0.1542 -0.0708 0.033 Uiso 1 1 calc R
C20 C -0.0093(3) 0.14104(18) 0.04336(15) 0.0244(5) Uani 1 1 d .
C21 C 0.1168(3) 0.2424(2) -0.13039(15) 0.0323(6) Uani 1 1 d .
C22 C -0.1136(3) 0.10287(19) 0.09383(16) 0.0294(6) Uani 1 1 d .
C23 C 0.1359(3) 0.41917(19) 0.27173(16) 0.0272(5) Uani 1 1 d .
H23 H 0.0597 0.3736 0.2248 0.033 Uiso 1 1 calc R
C24 C 0.0969(3) 0.48484(19) 0.32100(17) 0.0304(6) Uani 1 1 d .
H24 H -0.0033 0.4856 0.3076 0.037 Uiso 1 1 calc R
C25 C 0.2066(3) 0.54914(19) 0.38993(16) 0.0301(6) Uani 1 1 d .
H25 H 0.1831 0.5953 0.4249 0.036 Uiso 1 1 calc R
C26 C 0.3507(3) 0.54595(18) 0.40778(15) 0.0252(5) Uani 1 1 d .
H26 H 0.4267 0.5890 0.4558 0.030 Uiso 1 1 calc R
C27 C 0.3848(3) 0.47950(17) 0.35540(14) 0.0201(5) Uani 1 1 d .
C28 C 0.5354(3) 0.47118(16) 0.37187(13) 0.0197(5) Uani 1 1 d .
C29 C 0.6799(3) 0.54949(17) 0.40301(14) 0.0230(5) Uani 1 1 d .
C30 C 0.7860(3) 0.49979(18) 0.40934(14) 0.0240(5) Uani 1 1 d .
H30 H 0.8935 0.5324 0.4283 0.029 Uiso 1 1 calc R
C31 C 0.7016(3) 0.39295(17) 0.38215(14) 0.0212(5) Uani 1 1 d .
C32 C 0.7209(3) 0.66515(18) 0.42742(16) 0.0295(6) Uani 1 1 d .
C33 C 0.7605(3) 0.30611(19) 0.37478(15) 0.0258(5) Uani 1 1 d .
C1S C 0.1474(4) 0.5672(3) 0.1246(2) 0.0536(9) Uani 1 1 d .
H1S H 0.0480 0.5663 0.1207 0.064 Uiso 1 1 calc R
C2S C 0.1673(4) 0.4931(2) 0.07393(19) 0.0522(9) Uani 1 1 d .
H2S H 0.0813 0.4404 0.0358 0.063 Uiso 1 1 calc R
C3S C 0.3086(5) 0.4939(2) 0.07760(19) 0.0498(9) Uani 1 1 d .
H3S H 0.3217 0.4432 0.0414 0.060 Uiso 1 1 calc R
C4S C 0.4336(4) 0.5694(3) 0.1346(2) 0.0561(9) Uani 1 1 d .
H4S H 0.5329 0.5703 0.1383 0.067 Uiso 1 1 calc R
C5S C 0.4120(5) 0.6437(2) 0.1861(2) 0.0600(11) Uani 1 1 d .
H5S H 0.4968 0.6957 0.2255 0.072 Uiso 1 1 calc R
C6S C 0.2688(5) 0.6419(3) 0.1802(2) 0.0571(10) Uani 1 1 d .
H6S H 0.2542 0.6932 0.2151 0.068 Uiso 1 1 calc R

loop_
_atom_site_aniso_label
_atom_site_aniso_U_11
_atom_site_aniso_U_22
_atom_site_aniso_U_33
_atom_site_aniso_U_23
_atom_site_aniso_U_13
_atom_site_aniso_U_12
Ag1 0.02104(10) 0.01597(8) 0.02636(9) 0.00252(7) 0.00859(7) 0.00344(7)
Ag2 0.02399(11) 0.02243(9) 0.02105(9) 0.00490(7) 0.00812(7) 0.00981(7)
Ag3 0.03037(12) 0.02635(9) 0.02130(9) 0.00017(7) 0.00932(8) 0.01196(8)
F1 0.0632(13) 0.0703(12) 0.0551(11) 0.0400(10) 0.0274(10) 0.0487(11)
F2 0.0690(13) 0.0500(10) 0.0315(9) 0.0167(7) 0.0241(9) 0.0327(9)
F3 0.0574(13) 0.0337(9) 0.0689(12) 0.0278(8) 0.0279(10) 0.0154(8)
F4 0.0426(12) 0.1040(15) 0.0430(10) 0.0165(10) 0.0217(9) 0.0497(11)
F5 0.0329(10) 0.0762(12) 0.0228(8) -0.0054(8) 0.0068(7) 0.0130(9)
F6 0.0707(14) 0.0395(9) 0.0671(12) 0.0020(9) 0.0511(11) 0.0018(9)
F7 0.0742(14) 0.0401(9) 0.0371(9) 0.0125(8) 0.0150(9) 0.0026(9)
F8 0.0812(15) 0.0828(13) 0.0321(9) 0.0214(9) 0.0314(10) 0.0542(12)
F9 0.0416(11) 0.0807(13) 0.0310(9) 0.0194(9) 0.0022(8) 0.0247(10)
F10 0.0405(11) 0.0397(9) 0.0588(11) 0.0245(8) 0.0279(8) 0.0207(8)
F11 0.0467(11) 0.0385(9) 0.0482(10) -0.0033(7) 0.0274(9) 0.0111(8)
F12 0.0201(9) 0.0662(11) 0.0459(10) 0.0111(8) 0.0073(7) 0.0085(8)
F13 0.0509(12) 0.0226(7) 0.0583(11) 0.0076(7) -0.0019(9) 0.0116(7)
F14 0.0583(12) 0.0308(8) 0.0419(10) -0.0125(7) 0.0160(9) 0.0045(8)
F15 0.0304(10) 0.0236(7) 0.0671(12) 0.0040(7) 0.0118(8) -0.0027(7)
F16 0.0300(10) 0.0445(9) 0.0405(9) 0.0007(7) -0.0027(7) 0.0193(7)
F17 0.0413(10) 0.0355(8) 0.0332(8) 0.0033(6) 0.0178(7) 0.0185(7)
F18 0.0345(10) 0.0249(7) 0.0521(10) 0.0138(7) 0.0186(8) 0.0128(7)
N1 0.0200(11) 0.0174(9) 0.0259(10) 0.0036(8) 0.0087(8) 0.0062(8)
N2 0.0193(11) 0.0205(9) 0.0215(10) 0.0031(8) 0.0063(8) 0.0078(8)
N3 0.0230(12) 0.0292(10) 0.0221(10) 0.0061(8) 0.0070(9) 0.0107(9)
N4 0.0241(12) 0.0217(9) 0.0228(10) 0.0029(8) 0.0072(9) 0.0108(8)
N5 0.0201(11) 0.0205(9) 0.0242(10) 0.0008(8) 0.0076(8) 0.0067(8)
N6 0.0207(11) 0.0174(9) 0.0215(10) 0.0026(7) 0.0076(8) 0.0047(8)
C1 0.0265(15) 0.0210(11) 0.0319(13) 0.0028(10) 0.0099(11) 0.0096(10)
C2 0.0230(15) 0.0309(13) 0.0395(15) 0.0057(11) 0.0136(12) 0.0127(11)
C3 0.0261(15) 0.0298(13) 0.0444(16) 0.0102(12) 0.0178(13) 0.0048(11)
C4 0.0277(15) 0.0198(11) 0.0359(14) 0.0084(10) 0.0141(11) 0.0076(10)
C5 0.0216(13) 0.0198(10) 0.0195(11) 0.0037(9) 0.0068(9) 0.0075(9)
C6 0.0222(13) 0.0163(10) 0.0186(11) 0.0006(8) 0.0057(9) 0.0056(9)
C7 0.0282(15) 0.0213(11) 0.0264(12) 0.0040(9) 0.0088(11) 0.0121(10)
C8 0.0284(15) 0.0260(12) 0.0275(13) 0.0015(10) 0.0061(11) 0.0155(11)
C9 0.0213(14) 0.0258(12) 0.0235(12) -0.0015(9) 0.0055(10) 0.0094(10)
C10 0.0414(18) 0.0339(14) 0.0379(15) 0.0170(12) 0.0160(13) 0.0215(13)
C11 0.0234(15) 0.0345(13) 0.0249(13) -0.0032(10) 0.0056(11) 0.0102(11)
C12 0.0247(15) 0.0376(14) 0.0306(14) 0.0082(11) 0.0050(11) 0.0119(12)
C13 0.0217(15) 0.0436(15) 0.0448(16) 0.0184(13) 0.0149(12) 0.0159(12)
C14 0.0377(18) 0.0428(15) 0.0400(15) 0.0155(12) 0.0248(13) 0.0252(13)
C15 0.0369(17) 0.0317(13) 0.0268(13) 0.0070(10) 0.0140(12) 0.0173(12)
C16 0.0270(14) 0.0222(11) 0.0225(12) 0.0062(9) 0.0091(10) 0.0141(10)
C17 0.0255(14) 0.0200(11) 0.0166(11) 0.0022(8) 0.0068(10) 0.0091(10)
C18 0.0323(15) 0.0243(12) 0.0219(12) 0.0023(9) 0.0077(11) 0.0115(11)
C19 0.0269(15) 0.0264(12) 0.0272(13) 0.0001(10) 0.0029(11) 0.0108(11)
C20 0.0209(14) 0.0248(12) 0.0284(13) 0.0027(10) 0.0068(10) 0.0098(10)
C21 0.0351(17) 0.0394(15) 0.0232(13) 0.0048(11) 0.0049(11) 0.0171(13)
C22 0.0278(16) 0.0281(12) 0.0325(14) 0.0038(11) 0.0088(12) 0.0103(11)
C23 0.0211(14) 0.0265(12) 0.0323(13) 0.0018(10) 0.0073(11) 0.0074(10)
C24 0.0258(15) 0.0304(13) 0.0426(15) 0.0081(11) 0.0173(12) 0.0138(11)
C25 0.0369(17) 0.0255(12) 0.0377(15) 0.0058(11) 0.0221(13) 0.0152(12)
C26 0.0302(15) 0.0207(11) 0.0253(12) 0.0013(9) 0.0116(11) 0.0077(10)
C27 0.0249(14) 0.0166(10) 0.0204(11) 0.0046(8) 0.0102(10) 0.0065(9)
C28 0.0234(13) 0.0170(10) 0.0191(11) 0.0030(8) 0.0094(10) 0.0054(9)
C29 0.0246(14) 0.0195(11) 0.0224(12) 0.0025(9) 0.0082(10) 0.0038(10)
C30 0.0201(13) 0.0246(11) 0.0245(12) 0.0030(9) 0.0065(10) 0.0045(10)
C31 0.0191(13) 0.0234(11) 0.0222(11) 0.0033(9) 0.0082(10) 0.0076(10)
C32 0.0276(15) 0.0209(11) 0.0329(14) 0.0007(10) 0.0066(11) 0.0020(11)
C33 0.0232(14) 0.0285(12) 0.0258(12) 0.0057(10) 0.0058(10) 0.0098(11)
C1S 0.055(2) 0.057(2) 0.057(2) 0.0214(17) 0.0169(18) 0.0277(18)
C2S 0.063(3) 0.0398(17) 0.0388(17) 0.0068(14) -0.0068(16) 0.0142(16)
C3S 0.080(3) 0.0438(17) 0.0384(17) 0.0152(14) 0.0179(17) 0.0366(18)
C4S 0.047(2) 0.062(2) 0.065(2) 0.0408(19) 0.0138(18) 0.0234(18)
C5S 0.076(3) 0.0355(17) 0.0388(18) 0.0099(14) -0.0082(18) -0.0001(18)
C6S 0.091(3) 0.0495(19) 0.0401(18) 0.0118(15) 0.024(2) 0.033(2)

loop_
_atom_type_symbol
_atom_type_description
_atom_type_scat_dispersion_real
_atom_type_scat_dispersion_imag
_atom_type_scat_source
C C 0.0033 0.0016 'International Tables Vol C Tables 4.2.6.8 and 6.1.1.4'
H H 0.0000 0.0000 'International Tables Vol C Tables 4.2.6.8 and 6.1.1.4'
N N 0.0061 0.0033 'International Tables Vol C Tables 4.2.6.8 and 6.1.1.4'
F F 0.0171 0.0103 'International Tables Vol C Tables 4.2.6.8 and 6.1.1.4'
Ag Ag -0.8971 1.1015 'International Tables Vol C Tables 4.2.6.8 and 6.1.1.4'

loop_
_geom_angle_atom_site_label_1
_geom_angle_atom_site_label_2
_geom_angle_atom_site_label_3
_geom_angle
N6 Ag1 N1 163.06(7)
N6 Ag1 Ag3 68.04(5)
N1 Ag1 Ag3 115.42(5)
N6 Ag1 Ag2 118.74(5)
N1 Ag1 Ag2 75.17(5)
Ag3 Ag1 Ag2 62.328(7)
N2 Ag2 N4 176.70(7)
N2 Ag2 Ag1 67.94(5)
N4 Ag2 Ag1 115.36(5)
N2 Ag2 Ag3 122.06(5)
N4 Ag2 Ag3 61.01(5)
Ag1 Ag2 Ag3 58.554(6)
N5 Ag3 N3 165.01(7)
N5 Ag3 Ag1 70.73(5)
N3 Ag3 Ag1 112.77(5)
N5 Ag3 Ag2 116.89(5)
N3 Ag3 Ag2 75.55(5)
Ag1 Ag3 Ag2 59.118(6)
C1 N1 C5 119.2(2)
C1 N1 Ag1 120.28(15)
C5 N1 Ag1 119.76(16)
C9 N2 C6 106.42(19)
C9 N2 Ag2 125.69(15)
C6 N2 Ag2 126.94(16)
C12 N3 C16 119.0(2)
C12 N3 Ag3 120.88(17)
C16 N3 Ag3 120.10(16)
C17 N4 C20 106.7(2)
C17 N4 Ag2 124.51(17)
C20 N4 Ag2 123.88(15)
C23 N5 C27 118.9(2)
C23 N5 Ag3 120.06(16)
C27 N5 Ag3 119.92(16)
C31 N6 C28 106.38(19)
C31 N6 Ag1 129.40(15)
C28 N6 Ag1 122.12(16)
N1 C1 C2 123.1(2)
N1 C1 H1 118.5
C2 C1 H1 118.5
C1 C2 C3 117.8(2)
C1 C2 H2 121.1
C3 C2 H2 121.1
C4 C3 C2 119.6(2)
C4 C3 H3 120.2
C2 C3 H3 120.2
C3 C4 C5 120.3(2)
C3 C4 H4 119.9
C5 C4 H4 119.9
N1 C5 C4 119.9(2)
N1 C5 C6 117.3(2)
C4 C5 C6 122.8(2)
N2 C6 C7 109.0(2)
N2 C6 C5 121.3(2)
C7 C6 C5 129.8(2)
C8 C7 C6 107.6(2)
C8 C7 C10 125.0(2)
C6 C7 C10 127.3(2)
C9 C8 C7 105.5(2)
C9 C8 H8A 127.2
C7 C8 H8A 127.2
N2 C9 C8 111.5(2)
N2 C9 C11 120.6(2)
C8 C9 C11 127.9(2)
F2 C10 F1 107.0(2)
F2 C10 F3 105.2(2)
F1 C10 F3 105.3(2)
F2 C10 C7 113.4(2)
F1 C10 C7 111.9(2)
F3 C10 C7 113.4(2)
F6 C11 F4 107.0(2)
F6 C11 F5 104.7(2)
F4 C11 F5 105.7(2)
F6 C11 C9 113.5(2)
F4 C11 C9 111.9(2)
F5 C11 C9 113.5(2)
N3 C12 C13 122.8(3)
N3 C12 H12 118.6
C13 C12 H12 118.6
C12 C13 C14 118.2(3)
C12 C13 H13 120.9
C14 C13 H13 120.9
C15 C14 C13 119.6(2)
C15 C14 H14 120.2
C13 C14 H14 120.2
C14 C15 C16 119.7(2)
C14 C15 H15 120.1
C16 C15 H15 120.1
N3 C16 C15 120.6(2)
N3 C16 C17 115.7(2)
C15 C16 C17 123.7(2)
N4 C17 C18 109.2(2)
N4 C17 C16 119.9(2)
C18 C17 C16 130.8(2)
C17 C18 C19 107.4(2)
C17 C18 C21 128.6(2)
C19 C18 C21 123.8(2)
C20 C19 C18 105.5(2)
C20 C19 H19 127.2
C18 C19 H19 127.2
N4 C20 C19 111.2(2)
N4 C20 C22 120.3(2)
C19 C20 C22 128.4(2)
F8 C21 F9 105.9(2)
F8 C21 F7 104.9(2)
F9 C21 F7 105.6(2)
F8 C21 C18 114.9(2)
F9 C21 C18 111.8(2)
F7 C21 C18 112.9(2)
F12 C22 F10 107.0(2)
F12 C22 F11 106.2(2)
F10 C22 F11 104.5(2)
F12 C22 C20 112.2(2)
F10 C22 C20 113.9(2)
F11 C22 C20 112.4(2)
N5 C23 C24 123.0(2)
N5 C23 H23 118.5
C24 C23 H23 118.5
C25 C24 C23 118.5(3)
C25 C24 H24 120.8
C23 C24 H24 120.8
C24 C25 C26 119.4(2)
C24 C25 H25 120.3
C26 C25 H25 120.3
C25 C26 C27 119.9(2)
C25 C26 H26 120.0
C27 C26 H26 120.0
N5 C27 C26 120.3(2)
N5 C27 C28 117.16(19)
C26 C27 C28 122.5(2)
N6 C28 C29 109.0(2)
N6 C28 C27 120.7(2)
C29 C28 C27 130.3(2)
C30 C29 C28 107.7(2)
C30 C29 C32 123.8(2)
C28 C29 C32 128.5(2)
C31 C30 C29 105.4(2)
C31 C30 H30 127.3
C29 C30 H30 127.3
N6 C31 C30 111.5(2)
N6 C31 C33 121.6(2)
C30 C31 C33 127.0(2)
F13 C32 F15 107.0(2)
F13 C32 F14 105.3(2)
F15 C32 F14 105.1(2)
F13 C32 C29 114.1(2)
F15 C32 C29 111.5(2)
F14 C32 C29 113.2(2)
F18 C33 F16 107.03(19)
F18 C33 F17 105.60(19)
F16 C33 F17 105.3(2)
F18 C33 C31 113.2(2)
F16 C33 C31 111.6(2)
F17 C33 C31 113.51(19)
C6S C1S C2S 120.3(4)
C6S C1S H1S 119.8
C2S C1S H1S 119.8
C3S C2S C1S 120.7(3)
C3S C2S H2S 119.6
C1S C2S H2S 119.6
C2S C3S C4S 119.5(3)
C2S C3S H3S 120.3
C4S C3S H3S 120.3
C3S C4S C5S 119.3(4)
C3S C4S H4S 120.4
C5S C4S H4S 120.4
C6S C5S C4S 120.0(3)
C6S C5S H5S 120.0
C4S C5S H5S 120.0
C1S C6S C5S 120.2(3)
C1S C6S H6S 119.9
C5S C6S H6S 119.9

loop_
_geom_bond_atom_site_label_1
_geom_bond_atom_site_label_2
_geom_bond_distance
Ag1 N6 2.1251(18)
Ag1 N1 2.1456(19)
Ag1 Ag3 2.9837(3)
Ag1 Ag2 3.0015(3)
Ag2 N2 2.0955(19)
Ag2 N4 2.1042(19)
Ag2 Ag3 3.0973(3)
Ag3 N5 2.1683(19)
Ag3 N3 2.177(2)
F1 C10 1.342(3)
F2 C10 1.341(3)
F3 C10 1.353(3)
F4 C11 1.333(3)
F5 C11 1.339(3)
F6 C11 1.333(3)
F7 C21 1.344(3)
F8 C21 1.335(3)
F9 C21 1.336(3)
F10 C22 1.341(3)
F11 C22 1.354(3)
F12 C22 1.331(3)
F13 C32 1.337(3)
F14 C32 1.349(3)
F15 C32 1.341(3)
F16 C33 1.346(3)
F17 C33 1.349(3)
F18 C33 1.340(3)
N1 C1 1.342(3)
N1 C5 1.357(3)
N2 C9 1.365(3)
N2 C6 1.368(3)
N3 C12 1.343(3)
N3 C16 1.356(3)
N4 C17 1.362(3)
N4 C20 1.370(3)
N5 C23 1.338(3)
N5 C27 1.360(3)
N6 C31 1.363(3)
N6 C28 1.372(3)
C1 C2 1.377(3)
C1 H1 0.9500
C2 C3 1.388(3)
C2 H2 0.9500
C3 C4 1.371(4)
C3 H3 0.9500
C4 C5 1.392(3)
C4 H4 0.9500
C5 C6 1.461(3)
C6 C7 1.399(3)
C7 C8 1.397(3)
C7 C10 1.481(3)
C8 C9 1.376(3)
C8 H8A 0.9500
C9 C11 1.475(3)
C12 C13 1.376(4)
C12 H12 0.9500
C13 C14 1.382(4)
C13 H13 0.9500
C14 C15 1.376(4)
C14 H14 0.9500
C15 C16 1.387(3)
C15 H15 0.9500
C16 C17 1.471(3)
C17 C18 1.399(3)
C18 C19 1.407(4)
C18 C21 1.483(3)
C19 C20 1.377(3)
C19 H19 0.9500
C20 C22 1.473(3)
C23 C24 1.381(3)
C23 H23 0.9500
C24 C25 1.376(4)
C24 H24 0.9500
C25 C26 1.378(4)
C25 H25 0.9500
C26 C27 1.392(3)
C26 H26 0.9500
C27 C28 1.468(3)
C28 C29 1.397(3)
C29 C30 1.396(3)
C29 C32 1.482(3)
C30 C31 1.384(3)
C30 H30 0.9500
C31 C33 1.479(3)
C1S C6S 1.356(5)
C1S C2S 1.368(5)
C1S H1S 0.9500
C2S C3S 1.359(5)
C2S H2S 0.9500
C3S C4S 1.386(5)
C3S H3S 0.9500
C4S C5S 1.387(5)
C4S H4S 0.9500
C5S C6S 1.366(5)
C5S H5S 0.9500
C6S H6S 0.9500

loop_
_geom_torsion_atom_site_label_1
_geom_torsion_atom_site_label_2
_geom_torsion_atom_site_label_3
_geom_torsion_atom_site_label_4
_geom_torsion
N6 Ag1 Ag2 N2 117.05(8)
N1 Ag1 Ag2 N2 -73.41(8)
Ag3 Ag1 Ag2 N2 156.78(6)
N6 Ag1 Ag2 N4 -63.01(9)
N1 Ag1 Ag2 N4 106.53(8)
Ag3 Ag1 Ag2 N4 -23.27(6)
N6 Ag1 Ag2 Ag3 -39.74(6)
N1 Ag1 Ag2 Ag3 129.81(5)
N6 Ag1 Ag3 N5 -77.06(8)
N1 Ag1 Ag3 N5 84.82(8)
Ag2 Ag1 Ag3 N5 140.12(6)
N6 Ag1 Ag3 N3 87.32(8)
N1 Ag1 Ag3 N3 -110.81(8)
Ag2 Ag1 Ag3 N3 -55.50(6)
N6 Ag1 Ag3 Ag2 142.82(6)
N1 Ag1 Ag3 Ag2 -55.31(6)
N2 Ag2 Ag3 N5 -68.27(9)
N4 Ag2 Ag3 N5 113.17(9)
Ag1 Ag2 Ag3 N5 -42.73(6)
N2 Ag2 Ag3 N3 102.77(8)
N4 Ag2 Ag3 N3 -75.79(8)
Ag1 Ag2 Ag3 N3 128.31(6)
N2 Ag2 Ag3 Ag1 -25.54(6)
N4 Ag2 Ag3 Ag1 155.91(6)
N6 Ag1 N1 C1 27.4(4)
Ag3 Ag1 N1 C1 -70.60(18)
Ag2 Ag1 N1 C1 -119.48(18)
N6 Ag1 N1 C5 -142.8(2)
Ag3 Ag1 N1 C5 119.17(16)
Ag2 Ag1 N1 C5 70.30(16)
N4 Ag2 N2 C9 57.5(14)
Ag1 Ag2 N2 C9 -123.43(19)
Ag3 Ag2 N2 C9 -100.06(18)
N4 Ag2 N2 C6 -109.8(13)
Ag1 Ag2 N2 C6 69.30(17)
Ag3 Ag2 N2 C6 92.67(18)
N5 Ag3 N3 C12 27.8(4)
Ag1 Ag3 N3 C12 -72.76(18)
Ag2 Ag3 N3 C12 -119.68(18)
N5 Ag3 N3 C16 -149.7(2)
Ag1 Ag3 N3 C16 109.70(16)
Ag2 Ag3 N3 C16 62.78(16)
N2 Ag2 N4 C17 -74.5(14)
Ag1 Ag2 N4 C17 106.48(17)
Ag3 Ag2 N4 C17 83.81(17)
N2 Ag2 N4 C20 77.4(14)
Ag1 Ag2 N4 C20 -101.62(17)
Ag3 Ag2 N4 C20 -124.29(19)
N3 Ag3 N5 C23 135.7(3)
Ag1 Ag3 N5 C23 -118.10(17)
Ag2 Ag3 N5 C23 -80.00(17)
N3 Ag3 N5 C27 -32.1(4)
Ag1 Ag3 N5 C27 74.15(16)
Ag2 Ag3 N5 C27 112.24(15)
N1 Ag1 N6 C31 129.0(3)
Ag3 Ag1 N6 C31 -125.63(19)
Ag2 Ag1 N6 C31 -88.02(19)
N1 Ag1 N6 C28 -32.2(3)
Ag3 Ag1 N6 C28 73.15(16)
Ag2 Ag1 N6 C28 110.77(16)
C5 N1 C1 C2 2.7(4)
Ag1 N1 C1 C2 -167.6(2)
N1 C1 C2 C3 -1.3(4)
C1 C2 C3 C4 -0.8(4)
C2 C3 C4 C5 1.6(4)
C1 N1 C5 C4 -1.8(3)
Ag1 N1 C5 C4 168.53(17)
C1 N1 C5 C6 177.7(2)
Ag1 N1 C5 C6 -11.9(3)
C3 C4 C5 N1 -0.3(4)
C3 C4 C5 C6 -179.8(2)
C9 N2 C6 C7 0.5(3)
Ag2 N2 C6 C7 169.74(15)
C9 N2 C6 C5 -179.9(2)
Ag2 N2 C6 C5 -10.6(3)
N1 C5 C6 N2 -42.6(3)
C4 C5 C6 N2 136.9(2)
N1 C5 C6 C7 137.0(2)
C4 C5 C6 C7 -43.5(4)
N2 C6 C7 C8 -0.1(3)
C5 C6 C7 C8 -179.7(2)
N2 C6 C7 C10 176.2(2)
C5 C6 C7 C10 -3.4(4)
C6 C7 C8 C9 -0.3(3)
C10 C7 C8 C9 -176.7(2)
C6 N2 C9 C8 -0.7(3)
Ag2 N2 C9 C8 -170.13(16)
C6 N2 C9 C11 177.6(2)
Ag2 N2 C9 C11 8.2(3)
C7 C8 C9 N2 0.6(3)
C7 C8 C9 C11 -177.5(2)
C8 C7 C10 F2 131.8(3)
C6 C7 C10 F2 -43.9(4)
C8 C7 C10 F1 10.7(4)
C6 C7 C10 F1 -165.0(2)
C8 C7 C10 F3 -108.3(3)
C6 C7 C10 F3 76.0(3)
N2 C9 C11 F6 55.2(3)
C8 C9 C11 F6 -126.8(3)
N2 C9 C11 F4 176.4(2)
C8 C9 C11 F4 -5.6(4)
N2 C9 C11 F5 -64.1(3)
C8 C9 C11 F5 113.9(3)
C16 N3 C12 C13 1.0(4)
Ag3 N3 C12 C13 -176.61(19)
N3 C12 C13 C14 -1.7(4)
C12 C13 C14 C15 0.8(4)
C13 C14 C15 C16 0.7(4)
C12 N3 C16 C15 0.6(3)
Ag3 N3 C16 C15 178.22(16)
C12 N3 C16 C17 -179.2(2)
Ag3 N3 C16 C17 -1.6(3)
C14 C15 C16 N3 -1.5(4)
C14 C15 C16 C17 178.4(2)
C20 N4 C17 C18 0.0(2)
Ag2 N4 C17 C18 155.86(16)
C20 N4 C17 C16 177.29(19)
Ag2 N4 C17 C16 -26.8(3)
N3 C16 C17 N4 -43.1(3)
C15 C16 C17 N4 137.0(2)
N3 C16 C17 C18 133.5(3)
C15 C16 C17 C18 -46.3(4)
N4 C17 C18 C19 0.3(3)
C16 C17 C18 C19 -176.6(2)
N4 C17 C18 C21 175.0(2)
C16 C17 C18 C21 -2.0(4)
C17 C18 C19 C20 -0.4(3)
C21 C18 C19 C20 -175.4(2)
C17 N4 C20 C19 -0.2(3)
Ag2 N4 C20 C19 -156.34(16)
C17 N4 C20 C22 -177.4(2)
Ag2 N4 C20 C22 26.5(3)
C18 C19 C20 N4 0.4(3)
C18 C19 C20 C22 177.3(2)
C17 C18 C21 F8 60.6(4)
C19 C18 C21 F8 -125.6(3)
C17 C18 C21 F9 -178.7(2)
C19 C18 C21 F9 -4.8(3)
C17 C18 C21 F7 -59.7(3)
C19 C18 C21 F7 114.1(3)
N4 C20 C22 F12 -171.7(2)
C19 C20 C22 F12 11.7(4)
N4 C20 C22 F10 -49.9(3)
C19 C20 C22 F10 133.5(3)
N4 C20 C22 F11 68.8(3)
C19 C20 C22 F11 -107.8(3)
C27 N5 C23 C24 1.9(3)
Ag3 N5 C23 C24 -166.02(19)
N5 C23 C24 C25 -1.4(4)
C23 C24 C25 C26 -0.2(4)
C24 C25 C26 C27 1.2(4)
C23 N5 C27 C26 -0.8(3)
Ag3 N5 C27 C26 167.10(16)
C23 N5 C27 C28 177.47(19)
Ag3 N5 C27 C28 -14.6(3)
C25 C26 C27 N5 -0.7(3)
C25 C26 C27 C28 -178.9(2)
C31 N6 C28 C29 0.2(2)
Ag1 N6 C28 C29 165.19(15)
C31 N6 C28 C27 -178.12(19)
Ag1 N6 C28 C27 -13.2(3)
N5 C27 C28 N6 -39.8(3)
C26 C27 C28 N6 138.4(2)
N5 C27 C28 C29 142.2(2)
C26 C27 C28 C29 -39.5(3)
N6 C28 C29 C30 0.1(3)
C27 C28 C29 C30 178.2(2)
N6 C28 C29 C32 -179.0(2)
C27 C28 C29 C32 -0.9(4)
C28 C29 C30 C31 -0.3(3)
C32 C29 C30 C31 178.8(2)
C28 N6 C31 C30 -0.4(3)
Ag1 N6 C31 C30 -163.92(16)
C28 N6 C31 C33 -178.5(2)
Ag1 N6 C31 C33 18.0(3)
C29 C30 C31 N6 0.5(3)
C29 C30 C31 C33 178.4(2)
C30 C29 C32 F13 138.9(2)
C28 C29 C32 F13 -42.2(4)
C30 C29 C32 F15 17.5(3)
C28 C29 C32 F15 -163.6(2)
C30 C29 C32 F14 -100.7(3)
C28 C29 C32 F14 78.2(3)
N6 C31 C33 F18 -30.2(3)
C30 C31 C33 F18 152.0(2)
N6 C31 C33 F16 -151.0(2)
C30 C31 C33 F16 31.2(3)
N6 C31 C33 F17 90.2(3)
C30 C31 C33 F17 -87.6(3)
C6S C1S C2S C3S -1.0(5)
C1S C2S C3S C4S 1.4(5)
C2S C3S C4S C5S -0.9(4)
C3S C4S C5S C6S -0.1(5)
C2S C1S C6S C5S -0.1(5)
C4S C5S C6S C1S 0.6(5)
